data_7225164
loop_
_publ_author_name
'Cheng, Hong-Jian'
'Tang, Xiao-Yan'
'Yuan, Rong-Xin'
'Lang, Jian-Ping'

_publ_section_title
;
 Structural diversity of Zn(ii) coordination polymers based on
 bis-imidazolyl ligands and 5-R-1,3-benzenedicarboxylate and their
 photocatalytic properties
;
_journal_issue 25
_journal_name_full CrystEngComm
_journal_page_first 4851
_journal_paper_doi 10.1039/C6CE00768F
_journal_volume 18
_journal_year 2016
_chemical_formula_moiety 'C26 H21 N5 O5 Zn'
_chemical_formula_sum 'C26 H21 N5 O5 Zn'
_chemical_formula_weight 548.85
_chemical_name_systematic {[Zn(1,3-BDC)(abimb)]?H2O}n
_space_group_crystal_system monoclinic
_space_group_IT_number 14
_space_group_name_Hall '-P 2ybc'
_space_group_name_H-M_alt 'P 1 21/c 1'
_symmetry_space_group_name_Hall '-P 2ybc'
_symmetry_space_group_name_H-M 'P 1 21/c 1'
_atom_sites_solution_hydrogens mixed
_audit_creation_method SHELXL-2014/7
_audit_update_record
;
2016-03-14 deposited with the CCDC.
2016-05-09 downloaded from the CCDC.
;
_cell_angle_alpha 90
_cell_angle_beta 96.81(3)
_cell_angle_gamma 90
_cell_formula_units_Z 4
_cell_length_a 9.3081(19)
_cell_length_b 14.100(3)
_cell_length_c 18.227(4)
_cell_measurement_reflns_used 7373
_cell_measurement_temperature 223(2)
_cell_measurement_theta_max 25.3491
_cell_measurement_theta_min 3.1005
_cell_volume 2375.3(9)
_computing_cell_refinement 'CrystalClear, Ver. 1.30 (Rigaku/MSC, 2001)'
_computing_data_collection 'CrystalClear, Ver. 1.30 (Rigaku/MSC, 2001)'
_computing_data_reduction 'CrystalStructure, Ver. 3.60 (Rigaku/MSC, 2004)'
_computing_molecular_graphics 'ORTEPII (Johnson, 1976)'
_computing_publication_material SHELXL-2014/7
_computing_structure_refinement 'SHELXL-2014/7 (Sheldrick, 2014)'
_computing_structure_solution 'SHELXL-2014/7 (Sheldrick, 2014)'
_diffrn_ambient_temperature 223(2)
_diffrn_measured_fraction_theta_full 0.998
_diffrn_measured_fraction_theta_max 0.998
_diffrn_measurement_device_type 'Rigaku MercuryCCD area detector'
_diffrn_measurement_method \w
_diffrn_radiation_type MoK\a
_diffrn_radiation_wavelength 0.71073
_diffrn_reflns_av_R_equivalents 0.0623
_diffrn_reflns_av_unetI/netI 0.0467
_diffrn_reflns_Laue_measured_fraction_full 0.998
_diffrn_reflns_Laue_measured_fraction_max 0.998
_diffrn_reflns_limit_h_max 10
_diffrn_reflns_limit_h_min -11
_diffrn_reflns_limit_k_max 15
_diffrn_reflns_limit_k_min -16
_diffrn_reflns_limit_l_max 21
_diffrn_reflns_limit_l_min -21
_diffrn_reflns_number 22621
_diffrn_reflns_point_group_measured_fraction_full 0.998
_diffrn_reflns_point_group_measured_fraction_max 0.998
_diffrn_reflns_theta_full 25.242
_diffrn_reflns_theta_max 25.348
_diffrn_reflns_theta_min 3.101
_diffrn_source 'fine-focus sealed tube'
_exptl_absorpt_coefficient_mu 1.083
_exptl_absorpt_correction_T_max 1.0000
_exptl_absorpt_correction_T_min 0.7277
_exptl_absorpt_correction_type multi-scan
_exptl_absorpt_process_details 'SADABS, (Sheldrick 2008)'
_exptl_crystal_colour brown
_exptl_crystal_density_diffrn 1.535
_exptl_crystal_density_method 'not measured'
_exptl_crystal_description Block
_exptl_crystal_F_000 1128
_exptl_crystal_size_max 0.300
_exptl_crystal_size_mid 0.200
_exptl_crystal_size_min 0.200
_refine_diff_density_max 0.867
_refine_diff_density_min -0.488
_refine_diff_density_rms 0.083
_refine_ls_extinction_method none
_refine_ls_goodness_of_fit_ref 1.016
_refine_ls_hydrogen_treatment constr
_refine_ls_matrix_type full
_refine_ls_number_parameters 334
_refine_ls_number_reflns 4332
_refine_ls_number_restraints 0
_refine_ls_restrained_S_all 1.016
_refine_ls_R_factor_all 0.0850
_refine_ls_R_factor_gt 0.0654
_refine_ls_shift/su_max 0.000
_refine_ls_shift/su_mean 0.000
_refine_ls_structure_factor_coef Fsqd
_refine_ls_weighting_details 'w=1/[\s^2^(Fo^2^)+(0.0527P)^2^+8.6694P] where P=(Fo^2^+2Fc^2^)/3'
_refine_ls_weighting_scheme calc
_refine_ls_wR_factor_gt 0.1388
_refine_ls_wR_factor_ref 0.1505
_reflns_Friedel_coverage 0.000
_reflns_number_gt 3523
_reflns_number_total 4332
_reflns_threshold_expression 'I > 2\s(I)'
_cod_data_source_file c6ce00768f2.cif
_cod_data_source_block 1
_cod_depositor_comments 'Adding full bibliography for 7225164--7225165.cif.'
_cod_original_cell_volume 2375.3(8)
_cod_database_code 7225164
_shelx_shelxl_version_number 2014/7
_shelx_space_group_comment
;
The symmetry employed for this shelxl refinement is uniquely defined
by the following loop, which should always be used as a source of
symmetry information in preference to the above space-group names.
They are only intended as comments.
;
_shelx_estimated_absorpt_t_min 0.737
_shelx_estimated_absorpt_t_max 0.812
_exptl_absorpt_special_details 'Jacobson, R. (1998) Private communication to Rigaku Company, Tokyo, Japan.'

loop_
_space_group_symop_operation_xyz
'x, y, z'
'-x, y+1/2, -z+1/2'
'-x, -y, -z'
'x, -y-1/2, z-1/2'

loop_
_atom_site_label
_atom_site_type_symbol
_atom_site_fract_x
_atom_site_fract_y
_atom_site_fract_z
_atom_site_U_iso_or_equiv
_atom_site_adp_type
_atom_site_occupancy
_atom_site_site_symmetry_order
_atom_site_calc_flag
_atom_site_refinement_flags_posn
_atom_site_refinement_flags_adp
Zn1 Zn 0.10625(6) 0.36260(4) 0.61616(3) 0.03275(19) Uani 1 1 d . .
O1 O 0.1509(4) 0.3180(3) 0.51827(18) 0.0448(9) Uani 1 1 d . .
O2 O 0.3247(4) 0.4237(3) 0.5455(2) 0.0522(10) Uani 1 1 d . .
O3 O 0.2241(5) 0.2122(3) 0.18884(19) 0.0552(10) Uani 1 1 d . .
O4 O 0.1163(5) 0.1470(3) 0.2778(2) 0.0616(11) Uani 1 1 d . .
O5 O 0.9456(6) 0.9873(4) 0.6015(3) 0.0944(17) Uani 1 1 d . .
H5D H 0.9178 0.9475 0.6319 0.142 Uiso 1 1 d R U
H5E H 0.8996 0.9696 0.5608 0.142 Uiso 1 1 d R U
N1 N 0.0834(5) 0.5005(3) 0.6403(2) 0.0365(9) Uani 1 1 d . .
N2 N 0.1255(5) 0.6531(3) 0.6532(2) 0.0372(10) Uani 1 1 d . .
N3 N 0.2194(6) 1.0906(4) 0.5495(4) 0.0820(19) Uani 1 1 d . .
H3B H 0.1894 1.1423 0.5266 0.098 Uiso 1 1 calc R U
H3C H 0.1596 1.0438 0.5531 0.098 Uiso 1 1 calc R U
N4 N 0.6919(4) 1.2360(3) 0.6037(2) 0.0354(9) Uani 1 1 d . .
N5 N 0.8940(4) 1.3196(3) 0.6070(2) 0.0379(10) Uani 1 1 d . .
C1 C 0.0158(5) 0.5342(3) 0.6991(3) 0.0388(11) Uani 1 1 d . .
H1A H -0.0393 0.4975 0.7286 0.047 Uiso 1 1 calc R U
C2 C 0.0416(5) 0.6274(3) 0.7072(3) 0.0381(11) Uani 1 1 d . .
H2A H 0.0087 0.6675 0.7429 0.046 Uiso 1 1 calc R U
C3 C 0.1480(6) 0.5744(3) 0.6146(3) 0.0401(12) Uani 1 1 d . .
H3A H 0.2027 0.5724 0.5744 0.048 Uiso 1 1 calc R U
C4 C 0.1879(6) 0.7446(3) 0.6437(3) 0.0398(12) Uani 1 1 d . .
C5 C 0.2424(7) 0.7946(4) 0.7049(3) 0.0550(16) Uani 1 1 d . .
H5A H 0.2327 0.7713 0.7523 0.066 Uiso 1 1 calc R U
C6 C 0.3124(7) 0.8802(4) 0.6965(3) 0.0535(15) Uani 1 1 d . .
H6A H 0.3500 0.9144 0.7387 0.064 Uiso 1 1 calc R U
C7 C 0.3277(6) 0.9158(3) 0.6274(3) 0.0420(12) Uani 1 1 d . .
C8 C 0.2616(9) 0.8674(4) 0.5679(3) 0.071(2) Uani 1 1 d . .
H8A H 0.2640 0.8926 0.5203 0.085 Uiso 1 1 calc R U
C9 C 0.1904(9) 0.7813(4) 0.5759(3) 0.071(2) Uani 1 1 d . .
H9A H 0.1447 0.7494 0.5342 0.085 Uiso 1 1 calc R U
C10 C 0.4174(6) 1.0016(3) 0.6195(3) 0.0395(12) Uani 1 1 d . .
C11 C 0.3656(6) 1.0824(4) 0.5811(3) 0.0514(15) Uani 1 1 d . .
C12 C 0.4586(6) 1.1581(4) 0.5745(3) 0.0529(15) Uani 1 1 d . .
H12A H 0.4257 1.2116 0.5466 0.064 Uiso 1 1 calc R U
C13 C 0.5982(5) 1.1555(3) 0.6087(3) 0.0351(11) Uani 1 1 d . .
C14 C 0.6488(6) 1.0788(4) 0.6508(3) 0.0470(14) Uani 1 1 d . .
H14A H 0.7427 1.0786 0.6763 0.056 Uiso 1 1 calc R U
C15 C 0.5577(6) 1.0022(4) 0.6545(3) 0.0496(14) Uani 1 1 d . .
H15A H 0.5921 0.9486 0.6818 0.060 Uiso 1 1 calc R U
C16 C 0.6523(6) 1.3294(4) 0.5946(3) 0.0445(13) Uani 1 1 d . .
H16A H 0.5576 1.3538 0.5880 0.053 Uiso 1 1 calc R U
C17 C 0.7762(6) 1.3791(3) 0.5969(3) 0.0432(13) Uani 1 1 d . .
H17A H 0.7815 1.4454 0.5922 0.052 Uiso 1 1 calc R U
C18 C 0.8382(5) 1.2334(3) 0.6104(2) 0.0338(11) Uani 1 1 d . .
H18A H 0.8934 1.1775 0.6166 0.041 Uiso 1 1 calc R U
C19 C 0.2618(5) 0.3651(3) 0.5026(3) 0.0353(11) Uani 1 1 d . .
C20 C 0.2033(6) 0.2031(4) 0.2562(3) 0.0421(12) Uani 1 1 d . .
C21 C 0.3133(5) 0.3473(3) 0.4291(2) 0.0332(10) Uani 1 1 d . .
C22 C 0.2469(5) 0.2795(3) 0.3807(3) 0.0356(11) Uani 1 1 d . .
H22A H 0.1741 0.2405 0.3959 0.043 Uiso 1 1 calc R U
C23 C 0.2875(5) 0.2692(4) 0.3104(3) 0.0366(11) Uani 1 1 d . .
C24 C 0.3979(6) 0.3244(4) 0.2889(3) 0.0494(14) Uani 1 1 d . .
H24A H 0.4260 0.3177 0.2413 0.059 Uiso 1 1 calc R U
C25 C 0.4666(6) 0.3896(5) 0.3376(3) 0.0560(16) Uani 1 1 d . .
H25A H 0.5422 0.4266 0.3231 0.067 Uiso 1 1 calc R U
C26 C 0.4257(6) 0.4010(4) 0.4074(3) 0.0450(13) Uani 1 1 d . .
H26A H 0.4740 0.4452 0.4401 0.054 Uiso 1 1 calc R U

loop_
_atom_site_aniso_label
_atom_site_aniso_U_11
_atom_site_aniso_U_22
_atom_site_aniso_U_33
_atom_site_aniso_U_23
_atom_site_aniso_U_13
_atom_site_aniso_U_12
Zn1 0.0427(3) 0.0279(3) 0.0275(3) 0.0002(2) 0.0036(2) -0.0052(2)
O1 0.047(2) 0.055(2) 0.0333(19) -0.0047(16) 0.0080(16) -0.0080(18)
O2 0.062(2) 0.054(2) 0.041(2) -0.0193(18) 0.0063(18) -0.011(2)
O3 0.075(3) 0.061(3) 0.0292(19) -0.0118(17) 0.0061(19) -0.010(2)
O4 0.076(3) 0.064(3) 0.045(2) -0.018(2) 0.010(2) -0.018(2)
O5 0.087(4) 0.106(4) 0.094(4) -0.001(3) 0.026(3) -0.006(3)
N1 0.049(2) 0.026(2) 0.034(2) -0.0012(16) 0.0027(19) -0.0071(18)
N2 0.048(2) 0.025(2) 0.039(2) -0.0011(17) 0.0032(19) -0.0080(18)
N3 0.070(4) 0.056(3) 0.115(5) 0.019(3) -0.007(4) -0.012(3)
N4 0.036(2) 0.029(2) 0.041(2) 0.0032(17) 0.0018(18) -0.0067(17)
N5 0.045(2) 0.034(2) 0.035(2) -0.0007(18) 0.0063(19) -0.0042(19)
C1 0.042(3) 0.035(3) 0.040(3) 0.001(2) 0.008(2) -0.004(2)
C2 0.041(3) 0.035(3) 0.038(3) -0.002(2) 0.005(2) -0.003(2)
C3 0.055(3) 0.028(3) 0.037(3) -0.003(2) 0.008(2) -0.010(2)
C4 0.052(3) 0.028(3) 0.038(3) -0.001(2) 0.001(2) -0.009(2)
C5 0.084(4) 0.047(3) 0.035(3) 0.003(2) 0.011(3) -0.026(3)
C6 0.075(4) 0.045(3) 0.040(3) -0.004(2) 0.004(3) -0.021(3)
C7 0.055(3) 0.030(3) 0.040(3) -0.001(2) -0.001(2) -0.008(2)
C8 0.124(6) 0.052(4) 0.036(3) 0.003(3) 0.008(3) -0.039(4)
C9 0.123(6) 0.050(4) 0.036(3) -0.001(3) -0.004(4) -0.036(4)
C10 0.047(3) 0.032(3) 0.039(3) -0.001(2) 0.005(2) -0.007(2)
C11 0.045(3) 0.046(3) 0.059(4) 0.012(3) -0.013(3) -0.012(3)
C12 0.051(3) 0.038(3) 0.065(4) 0.017(3) -0.012(3) -0.012(3)
C13 0.040(3) 0.031(3) 0.034(3) 0.002(2) 0.002(2) -0.009(2)
C14 0.036(3) 0.037(3) 0.066(4) 0.008(3) -0.004(3) -0.003(2)
C15 0.048(3) 0.032(3) 0.068(4) 0.012(3) 0.003(3) -0.001(2)
C16 0.040(3) 0.035(3) 0.057(3) 0.007(2) -0.002(3) -0.002(2)
C17 0.047(3) 0.026(3) 0.055(3) 0.007(2) 0.000(3) -0.005(2)
C18 0.043(3) 0.027(2) 0.031(3) 0.0002(19) 0.007(2) -0.006(2)
C19 0.040(3) 0.037(3) 0.028(2) 0.003(2) -0.001(2) 0.003(2)
C20 0.044(3) 0.041(3) 0.042(3) -0.010(2) 0.007(2) 0.004(2)
C21 0.036(3) 0.035(3) 0.028(2) -0.0006(19) 0.000(2) 0.001(2)
C22 0.040(3) 0.037(3) 0.029(2) -0.001(2) 0.000(2) 0.002(2)
C23 0.036(3) 0.039(3) 0.033(3) -0.007(2) 0.001(2) 0.002(2)
C24 0.049(3) 0.069(4) 0.030(3) -0.009(3) 0.005(2) -0.006(3)
C25 0.051(3) 0.078(4) 0.041(3) -0.005(3) 0.014(3) -0.026(3)
C26 0.045(3) 0.054(3) 0.036(3) -0.008(2) 0.005(2) -0.008(3)

loop_
_atom_type_symbol
_atom_type_description
_atom_type_scat_dispersion_real
_atom_type_scat_dispersion_imag
_atom_type_scat_source
C C 0.0033 0.0016 'International Tables Vol C Tables 4.2.6.8 and 6.1.1.4'
H H 0.0000 0.0000 'International Tables Vol C Tables 4.2.6.8 and 6.1.1.4'
N N 0.0061 0.0033 'International Tables Vol C Tables 4.2.6.8 and 6.1.1.4'
O O 0.0106 0.0060 'International Tables Vol C Tables 4.2.6.8 and 6.1.1.4'
Zn Zn 0.2839 1.4301 'International Tables Vol C Tables 4.2.6.8 and 6.1.1.4'

loop_
_geom_angle_atom_site_label_1
_geom_angle_atom_site_label_2
_geom_angle_atom_site_label_3
_geom_angle
_geom_angle_site_symmetry_1
_geom_angle_site_symmetry_3
O3 Zn1 O1 106.36(16) 4_566 .
O3 Zn1 N1 116.38(17) 4_566 .
O1 Zn1 N1 122.89(16) . .
O3 Zn1 N5 110.93(17) 4_566 1_445
O1 Zn1 N5 97.82(15) . 1_445
N1 Zn1 N5 100.21(17) . 1_445
C19 O1 Zn1 107.2(3) . .
C20 O3 Zn1 117.9(4) . 4_565
C3 N1 C1 105.8(4) . .
C3 N1 Zn1 128.5(4) . .
C1 N1 Zn1 124.7(3) . .
C3 N2 C2 107.1(4) . .
C3 N2 C4 126.1(4) . .
C2 N2 C4 126.6(4) . .
C18 N4 C16 106.8(4) . .
C18 N4 C13 125.7(4) . .
C16 N4 C13 127.4(4) . .
C18 N5 C17 104.8(4) . .
C18 N5 Zn1 130.2(4) . 1_665
C17 N5 Zn1 125.1(3) . 1_665
C2 C1 N1 109.2(4) . .
C1 C2 N2 106.8(4) . .
N1 C3 N2 111.1(5) . .
C9 C4 C5 120.5(5) . .
C9 C4 N2 120.6(5) . .
C5 C4 N2 118.8(5) . .
C4 C5 C6 119.5(5) . .
C7 C6 C5 121.2(5) . .
C8 C7 C6 117.3(5) . .
C8 C7 C10 122.4(5) . .
C6 C7 C10 120.3(5) . .
C7 C8 C9 121.7(5) . .
C4 C9 C8 119.4(5) . .
C15 C10 C11 118.5(5) . .
C15 C10 C7 118.1(5) . .
C11 C10 C7 123.3(5) . .
C12 C11 C10 119.4(5) . .
C12 C11 N3 118.8(5) . .
C10 C11 N3 121.9(5) . .
C13 C12 C11 120.4(5) . .
C12 C13 C14 121.1(5) . .
C12 C13 N4 119.8(4) . .
C14 C13 N4 119.0(4) . .
C13 C14 C15 118.1(5) . .
C14 C15 C10 122.3(5) . .
C17 C16 N4 106.2(5) . .
C16 C17 N5 110.7(4) . .
N5 C18 N4 111.5(4) . .
O2 C19 O1 122.5(4) . .
O2 C19 C21 120.0(4) . .
O1 C19 C21 117.6(4) . .
O4 C20 O3 123.8(5) . .
O4 C20 C23 119.9(5) . .
O3 C20 C23 116.3(5) . .
C26 C21 C22 119.1(4) . .
C26 C21 C19 119.8(4) . .
C22 C21 C19 121.1(4) . .
C23 C22 C21 120.5(5) . .
C24 C23 C22 119.8(5) . .
C24 C23 C20 120.5(5) . .
C22 C23 C20 119.6(5) . .
C25 C24 C23 119.7(5) . .
C26 C25 C24 120.9(5) . .
C25 C26 C21 120.0(5) . .

loop_
_geom_bond_atom_site_label_1
_geom_bond_atom_site_label_2
_geom_bond_distance
_geom_bond_site_symmetry_2
Zn1 O3 1.931(4) 4_566
Zn1 O1 1.982(3) .
Zn1 N1 2.010(4) .
Zn1 N5 2.054(4) 1_445
O1 C19 1.287(6) .
O2 C19 1.236(6) .
O3 C20 1.272(6) .
O3 Zn1 1.931(4) 4_565
O4 C20 1.230(6) .
N1 C3 1.318(6) .
N1 C1 1.389(6) .
N2 C3 1.344(6) .
N2 C2 1.376(6) .
N2 C4 1.433(6) .
N3 C11 1.418(8) .
N4 C18 1.353(6) .
N4 C16 1.373(6) .
N4 C13 1.441(6) .
N5 C18 1.326(6) .
N5 C17 1.376(6) .
N5 Zn1 2.054(4) 1_665
C1 C2 1.341(7) .
C4 C9 1.342(7) .
C4 C5 1.366(7) .
C5 C6 1.388(7) .
C6 C7 1.379(7) .
C7 C8 1.365(8) .
C7 C10 1.487(7) .
C8 C9 1.400(8) .
C10 C15 1.384(8) .
C10 C11 1.394(7) .
C11 C12 1.388(7) .
C12 C13 1.374(7) .
C13 C14 1.376(7) .
C14 C15 1.380(7) .
C16 C17 1.346(7) .
C19 C21 1.496(6) .
C20 C23 1.509(7) .
C21 C26 1.387(7) .
C21 C22 1.394(6) .
C22 C23 1.386(7) .
C23 C24 1.383(7) .
C24 C25 1.380(8) .
C25 C26 1.378(7) .

loop_
_geom_hbond_atom_site_label_D
_geom_hbond_atom_site_label_H
_geom_hbond_atom_site_label_A
_geom_hbond_distance_DH
_geom_hbond_distance_HA
_geom_hbond_distance_DA
_geom_hbond_angle_DHA
_geom_hbond_site_symmetry_A
O5 H5D O4 0.85 2.17 3.009(7) 169.3 3_666
O5 H5E N3 0.85 2.34 3.185(8) 175.6 3_676
N3 H3B O1 0.87 2.51 3.307(7) 153.4 1_565
N3 H3C O5 0.87 2.41 3.176(8) 147.4 1_455
C3 H3A O2 0.94 2.47 3.049(6) 119.8 .
